data_1577474
loop_
_publ_author_name
'Chiter, Chaabane'
'Boudinar, Yamina'
'Akkache, Hibet Errahmane Meroua'
'Djedouani, Amel'
'Tabti, Salima'
'Jeanneau, Erwann'

_publ_section_title
;
 (2<i>E</i>)-2-[(4-Eth-oxy-phen-yl)imino]-1,2-di-phenylethanone.
;
_journal_coeditor_code ZL4101
_journal_issue 'Pt 7'
_journal_name_full IUCrData
_journal_page_first x260740
_journal_paper_doi 10.1107/S2414314626007406
_journal_volume 11
_journal_year 2026
_chemical_formula_iupac 'C22 H19 N O2'
_chemical_formula_moiety 'C22 H19 N O2'
_chemical_formula_sum 'C22 H19 N O2'
_chemical_formula_weight 329.38
_chemical_name_systematic
;
(2<i>E</i>)-2-[(4-Ethoxyphenyl)imino]-1,2-diphenylethanone
;
_space_group_crystal_system monoclinic
_space_group_IT_number 14
_space_group_name_Hall '-P 2yn'
_space_group_name_H-M_alt 'P 1 21/n 1'
_atom_sites_solution_hydrogens geom
_atom_sites_solution_primary dual
_atom_sites_solution_secondary difmap
_cell_angle_alpha 90
_cell_angle_beta 101.412(3)
_cell_angle_gamma 90
_cell_formula_units_Z 4
_cell_length_a 13.0674(4)
_cell_length_b 8.0633(2)
_cell_length_c 16.4309(5)
_cell_measurement_reflns_used 7263
_cell_measurement_temperature 100.0(3)
_cell_measurement_theta_max 28.8870
_cell_measurement_theta_min 4.0090
_cell_volume 1697.04(9)
_computing_cell_refinement
;
CrysAlisPro (Rigaku OD, 2022)
;
_computing_data_collection
;
CrysAlisPro (Rigaku OD, 2022)
;
_computing_data_reduction
;
CrysAlisPro (Rigaku OD, 2022)
;
_computing_molecular_graphics
;
Mercury (Macrae <i>et al.</i>,  2020)
;
_computing_publication_material
;
Olex2 (Dolomanov <i>et al.</i>,  2009), <i>SHELXL2025/1</i> (Sheldrick,
2015b),
PLATON (Spek, 2020) and publcif (Westrip, 2010)
;
_computing_structure_refinement
;
<i>SHELXL2025/1</i> (Sheldrick, 2015b)
;
_computing_structure_solution
;
<i>SHELXT2018/2</i> (Sheldrick, 2015a)
;
_diffrn_ambient_temperature 100.15
_diffrn_detector_area_resol_mean 15.9897
_diffrn_measured_fraction_theta_full 0.998
_diffrn_measured_fraction_theta_max 0.903
_diffrn_measurement_device 'four-circle diffractometer'
_diffrn_measurement_device_type 'Xcalibur, Eos, Nova'
_diffrn_measurement_method '\w scans'
_diffrn_radiation_type MoK\a
_diffrn_radiation_wavelength 0.71073
_diffrn_reflns_av_R_equivalents 0.0500
_diffrn_reflns_av_unetI/netI 0.0513
_diffrn_reflns_limit_h_max 17
_diffrn_reflns_limit_h_min -17
_diffrn_reflns_limit_k_max 10
_diffrn_reflns_limit_k_min -11
_diffrn_reflns_limit_l_max 22
_diffrn_reflns_limit_l_min -22
_diffrn_reflns_number 22651
_diffrn_reflns_theta_full 25.242
_diffrn_reflns_theta_max 29.426
_diffrn_reflns_theta_min 3.363
_exptl_absorpt_coefficient_mu 0.082
_exptl_absorpt_correction_T_max 1.00000
_exptl_absorpt_correction_T_min 0.56809
_exptl_absorpt_correction_type multi-scan
_exptl_absorpt_process_details
;
(CrysAlisPro; Rigaku OD, 2022)
;
_exptl_crystal_colour yellow
_exptl_crystal_density_diffrn 1.289
_exptl_crystal_description plate
_exptl_crystal_F_000 696
_exptl_crystal_size_max 0.32
_exptl_crystal_size_mid 0.17
_exptl_crystal_size_min 0.05
_refine_diff_density_max 0.267
_refine_diff_density_min -0.256
_refine_ls_extinction_method none
_refine_ls_goodness_of_fit_ref 1.044
_refine_ls_hydrogen_treatment constr
_refine_ls_matrix_type full
_refine_ls_number_parameters 227
_refine_ls_number_reflns 4240
_refine_ls_number_restraints 0
_refine_ls_restrained_S_all 1.044
_refine_ls_R_factor_all 0.0859
_refine_ls_R_factor_gt 0.0517
_refine_ls_shift/su_max 0.000
_refine_ls_shift/su_mean 0.000
_refine_ls_structure_factor_coef Fsqd
_refine_ls_weighting_details 'w=1/[\s^2^(Fo^2^)+(0.0451P)^2^+0.5117P] where P=(Fo^2^+2Fc^2^)/3'
_refine_ls_weighting_scheme calc
_refine_ls_wR_factor_gt 0.1050
_refine_ls_wR_factor_ref 0.1173
_reflns_number_gt 3037
_reflns_number_total 4240
_reflns_threshold_expression 'I > 2\s(I)'
_cod_data_source_file zl4101.cif
_cod_data_source_block I
_cod_original_sg_symbol_H-M 'P 21/n'
_cod_database_code 1577474
_shelx_space_group_comment
;
The symmetry employed for this shelxl refinement is uniquely defined
by the following loop, which should always be used as a source of
symmetry information in preference to the above space-group names.
They are only intended as comments.
;
_shelx_estimated_absorpt_t_min 0.974
_shelx_estimated_absorpt_t_max 0.996

loop_
_space_group_symop_operation_xyz
'x, y, z'
'-x+1/2, y+1/2, -z+1/2'
'-x, -y, -z'
'x-1/2, -y-1/2, z-1/2'

loop_
_atom_site_type_symbol
_atom_site_label
_atom_site_fract_x
_atom_site_fract_y
_atom_site_fract_z
_atom_site_U_iso_or_equiv
_atom_site_adp_type
_atom_site_calc_flag
_atom_site_occupancy
_atom_site_disorder_assembly
_atom_site_disorder_group
O O1 0.37863(9) 0.72732(14) 0.72318(7) 0.0230(3) Uani d 1 . .
O O2 -0.00143(8) 0.65400(14) 0.42270(7) 0.0233(3) Uani d 1 . .
N N1 0.42408(10) 0.75710(16) 0.54025(8) 0.0177(3) Uani d 1 . .
C C1 0.47276(12) 0.72080(18) 0.61342(9) 0.0159(3) Uani d 1 . .
C C2 0.58625(11) 0.75382(18) 0.63777(9) 0.0150(3) Uani d 1 . .
C C3 0.63793(12) 0.84505(19) 0.58563(9) 0.0187(3) Uani d 1 . .
H H3 0.599688 0.888983 0.535014 0.022 Uiso calc 1 . .
C C4 0.74416(12) 0.8714(2) 0.60744(10) 0.0210(3) Uani d 1 . .
H H4 0.778474 0.934724 0.572067 0.025 Uiso calc 1 . .
C C5 0.80129(12) 0.8062(2) 0.68071(10) 0.0220(4) Uani d 1 . .
H H5 0.874683 0.822321 0.694735 0.026 Uiso calc 1 . .
C C6 0.75096(12) 0.7176(2) 0.73313(10) 0.0221(4) Uani d 1 . .
H H6 0.789725 0.673329 0.783465 0.026 Uiso calc 1 . .
C C7 0.64419(12) 0.6935(2) 0.71241(10) 0.0208(4) Uani d 1 . .
H H7 0.609858 0.634988 0.749469 0.025 Uiso calc 1 . .
C C8 0.42051(11) 0.64005(19) 0.67898(9) 0.0164(3) Uani d 1 . .
C C9 0.42599(11) 0.45736(18) 0.68773(9) 0.0150(3) Uani d 1 . .
C C10 0.39198(12) 0.3842(2) 0.75483(9) 0.0195(3) Uani d 1 . .
H H10 0.362780 0.450853 0.792138 0.023 Uiso calc 1 . .
C C11 0.40093(13) 0.2151(2) 0.76670(10) 0.0232(4) Uani d 1 . .
H H11 0.377345 0.165044 0.812001 0.028 Uiso calc 1 . .
C C12 0.44422(12) 0.1181(2) 0.71271(10) 0.0229(4) Uani d 1 . .
H H12 0.451685 0.002030 0.721944 0.027 Uiso calc 1 . .
C C13 0.47678(12) 0.1891(2) 0.64523(10) 0.0199(3) Uani d 1 . .
H H13 0.505542 0.121833 0.607927 0.024 Uiso calc 1 . .
C C14 0.46712(11) 0.35854(19) 0.63259(9) 0.0166(3) Uani d 1 . .
H H14 0.488628 0.407542 0.586138 0.020 Uiso calc 1 . .
C C15 0.31464(12) 0.73071(19) 0.51553(9) 0.0175(3) Uani d 1 . .
C C16 0.24190(12) 0.80883(19) 0.55370(9) 0.0189(3) Uani d 1 . .
H H16 0.265110 0.877720 0.600625 0.023 Uiso calc 1 . .
C C17 0.13555(12) 0.78732(19) 0.52400(10) 0.0195(3) Uani d 1 . .
H H17 0.086599 0.841725 0.550558 0.023 Uiso calc 1 . .
C C18 0.10068(12) 0.6867(2) 0.45574(9) 0.0188(3) Uani d 1 . .
C C19 0.17346(12) 0.6111(2) 0.41623(10) 0.0212(4) Uani d 1 . .
H H19 0.150243 0.543058 0.368988 0.025 Uiso calc 1 . .
C C20 0.27838(12) 0.6342(2) 0.44505(9) 0.0213(4) Uani d 1 . .
H H20 0.327052 0.583954 0.416726 0.026 Uiso calc 1 . .
C C21 -0.07850(12) 0.7274(2) 0.46183(11) 0.0232(4) Uani d 1 . .
H H21A -0.071613 0.849674 0.462343 0.028 Uiso calc 1 . .
H H21B -0.069898 0.688132 0.519880 0.028 Uiso calc 1 . .
C C22 -0.18352(12) 0.6770(2) 0.41299(10) 0.0250(4) Uani d 1 . .
H H22A -0.189758 0.711703 0.355052 0.038 Uiso calc 1 . .
H H22B -0.238460 0.730179 0.436621 0.038 Uiso calc 1 . .
H H22C -0.190857 0.556242 0.415420 0.038 Uiso calc 1 . .

loop_
_atom_site_aniso_label
_atom_site_aniso_U_11
_atom_site_aniso_U_22
_atom_site_aniso_U_33
_atom_site_aniso_U_12
_atom_site_aniso_U_13
_atom_site_aniso_U_23
O1 0.0319(7) 0.0175(6) 0.0236(6) 0.0029(5) 0.0153(5) -0.0003(5)
O2 0.0178(6) 0.0292(7) 0.0237(6) 0.0011(5) 0.0058(5) -0.0046(5)
N1 0.0174(7) 0.0182(7) 0.0183(6) 0.0001(5) 0.0057(5) 0.0024(5)
C1 0.0205(8) 0.0118(7) 0.0174(7) 0.0008(6) 0.0086(6) -0.0011(6)
C2 0.0179(8) 0.0110(7) 0.0177(7) 0.0005(6) 0.0072(6) -0.0023(6)
C3 0.0223(8) 0.0173(8) 0.0178(7) 0.0014(6) 0.0073(6) 0.0013(6)
C4 0.0226(8) 0.0185(8) 0.0244(8) -0.0015(7) 0.0109(7) 0.0000(7)
C5 0.0188(8) 0.0201(8) 0.0273(9) -0.0017(7) 0.0052(7) -0.0045(7)
C6 0.0229(9) 0.0219(9) 0.0201(8) -0.0017(7) 0.0011(7) 0.0012(7)
C7 0.0258(9) 0.0189(8) 0.0191(8) -0.0042(7) 0.0079(7) 0.0007(6)
C8 0.0173(8) 0.0167(8) 0.0158(7) -0.0006(6) 0.0049(6) 0.0003(6)
C9 0.0138(7) 0.0142(7) 0.0169(7) -0.0012(6) 0.0029(6) 0.0008(6)
C10 0.0235(8) 0.0184(8) 0.0183(8) -0.0014(7) 0.0081(6) -0.0015(6)
C11 0.0289(9) 0.0210(9) 0.0210(8) -0.0048(7) 0.0078(7) 0.0033(7)
C12 0.0283(9) 0.0135(8) 0.0261(8) -0.0011(7) 0.0037(7) 0.0008(7)
C13 0.0207(8) 0.0172(8) 0.0215(8) 0.0017(6) 0.0034(6) -0.0043(7)
C14 0.0156(7) 0.0185(8) 0.0162(7) -0.0013(6) 0.0046(6) -0.0002(6)
C15 0.0180(8) 0.0180(8) 0.0178(7) -0.0004(6) 0.0066(6) 0.0054(6)
C16 0.0233(8) 0.0156(8) 0.0185(8) -0.0015(6) 0.0060(6) 0.0007(6)
C17 0.0211(8) 0.0179(8) 0.0217(8) 0.0029(6) 0.0097(6) 0.0022(7)
C18 0.0183(8) 0.0199(8) 0.0189(8) 0.0000(6) 0.0056(6) 0.0042(6)
C19 0.0233(8) 0.0241(9) 0.0169(7) -0.0003(7) 0.0058(6) -0.0018(7)
C20 0.0215(8) 0.0259(9) 0.0187(8) 0.0029(7) 0.0094(6) 0.0010(7)
C21 0.0213(8) 0.0228(9) 0.0277(9) 0.0025(7) 0.0103(7) -0.0003(7)
C22 0.0216(9) 0.0285(9) 0.0262(9) 0.0027(7) 0.0078(7) 0.0021(7)

loop_
_atom_type_symbol
_atom_type_description
_atom_type_scat_dispersion_real
_atom_type_scat_dispersion_imag
_atom_type_scat_source
C C 0.0033 0.0016 'International Tables Vol C Tables 4.2.6.8 and 6.1.1.4'
H H 0.0000 0.0000 'International Tables Vol C Tables 4.2.6.8 and 6.1.1.4'
N N 0.0061 0.0033 'International Tables Vol C Tables 4.2.6.8 and 6.1.1.4'
O O 0.0106 0.0060 'International Tables Vol C Tables 4.2.6.8 and 6.1.1.4'

loop_
_exptl_crystal_face_index_h
_exptl_crystal_face_index_k
_exptl_crystal_face_index_l
_exptl_crystal_face_perp_dist
0 0 1 0.0773
-1 3 -22 0.0719
-5 10 10 0.1256
5 -10 -10 0.1115
-18 -2 2 0.0304
18 2 -2 0.0224

loop_
_geom_angle_atom_site_label_1
_geom_angle_atom_site_label_2
_geom_angle_atom_site_label_3
_geom_angle_site_symmetry_1
_geom_angle_site_symmetry_3
_geom_angle
_geom_angle_publ_flag
C18 O2 C21 . . 117.58(12) ?
C1 N1 C15 . . 121.28(13) ?
N1 C1 C2 . . 119.89(13) ?
N1 C1 C8 . . 123.46(13) ?
C2 C1 C8 . . 116.64(13) ?
C3 C2 C1 . . 120.48(13) ?
C7 C2 C1 . . 120.99(13) ?
C7 C2 C3 . . 118.53(14) ?
C2 C3 H3 . . 119.9 ?
C4 C3 C2 . . 120.29(14) ?
C4 C3 H3 . . 119.9 ?
C3 C4 H4 . . 119.8 ?
C3 C4 C5 . . 120.49(15) ?
C5 C4 H4 . . 119.8 ?
C4 C5 H5 . . 120.1 ?
C6 C5 C4 . . 119.73(15) ?
C6 C5 H5 . . 120.1 ?
C5 C6 H6 . . 120.0 ?
C5 C6 C7 . . 120.06(15) ?
C7 C6 H6 . . 120.0 ?
C2 C7 H7 . . 119.6 ?
C6 C7 C2 . . 120.85(15) ?
C6 C7 H7 . . 119.6 ?
O1 C8 C1 . . 119.36(14) ?
O1 C8 C9 . . 122.45(13) ?
C9 C8 C1 . . 118.16(12) ?
C10 C9 C8 . . 118.64(13) ?
C14 C9 C8 . . 121.59(13) ?
C14 C9 C10 . . 119.73(14) ?
C9 C10 H10 . . 120.1 ?
C11 C10 C9 . . 119.81(14) ?
C11 C10 H10 . . 120.1 ?
C10 C11 H11 . . 119.9 ?
C10 C11 C12 . . 120.12(15) ?
C12 C11 H11 . . 119.9 ?
C11 C12 H12 . . 119.7 ?
C11 C12 C13 . . 120.51(15) ?
C13 C12 H12 . . 119.7 ?
C12 C13 H13 . . 120.2 ?
C14 C13 C12 . . 119.62(14) ?
C14 C13 H13 . . 120.2 ?
C9 C14 H14 . . 119.9 ?
C13 C14 C9 . . 120.19(14) ?
C13 C14 H14 . . 119.9 ?
C16 C15 N1 . . 122.83(14) ?
C16 C15 C20 . . 118.45(14) ?
C20 C15 N1 . . 118.45(14) ?
C15 C16 H16 . . 119.6 ?
C15 C16 C17 . . 120.73(15) ?
C17 C16 H16 . . 119.6 ?
C16 C17 H17 . . 119.9 ?
C18 C17 C16 . . 120.20(14) ?
C18 C17 H17 . . 119.9 ?
O2 C18 C17 . . 125.09(14) ?
O2 C18 C19 . . 115.73(14) ?
C17 C18 C19 . . 119.18(14) ?
C18 C19 H19 . . 119.8 ?
C20 C19 C18 . . 120.49(15) ?
C20 C19 H19 . . 119.8 ?
C15 C20 H20 . . 119.6 ?
C19 C20 C15 . . 120.89(15) ?
C19 C20 H20 . . 119.6 ?
O2 C21 H21A . . 110.2 ?
O2 C21 H21B . . 110.2 ?
O2 C21 C22 . . 107.39(13) ?
H21A C21 H21B . . 108.5 ?
C22 C21 H21A . . 110.2 ?
C22 C21 H21B . . 110.2 ?
C21 C22 H22A . . 109.5 ?
C21 C22 H22B . . 109.5 ?
C21 C22 H22C . . 109.5 ?
H22A C22 H22B . . 109.5 ?
H22A C22 H22C . . 109.5 ?
H22B C22 H22C . . 109.5 ?

loop_
_geom_bond_atom_site_label_1
_geom_bond_atom_site_label_2
_geom_bond_site_symmetry_2
_geom_bond_distance
_geom_bond_publ_flag
O1 C8 . 1.2162(18) ?
O2 C18 . 1.3630(19) ?
O2 C21 . 1.4263(18) ?
N1 C1 . 1.2779(19) ?
N1 C15 . 1.423(2) ?
C1 C2 . 1.482(2) ?
C1 C8 . 1.530(2) ?
C2 C3 . 1.400(2) ?
C2 C7 . 1.395(2) ?
C3 H3 . 0.9500 ?
C3 C4 . 1.380(2) ?
C4 H4 . 0.9500 ?
C4 C5 . 1.388(2) ?
C5 H5 . 0.9500 ?
C5 C6 . 1.381(2) ?
C6 H6 . 0.9500 ?
C6 C7 . 1.383(2) ?
C7 H7 . 0.9500 ?
C8 C9 . 1.481(2) ?
C9 C10 . 1.398(2) ?
C9 C14 . 1.392(2) ?
C10 H10 . 0.9500 ?
C10 C11 . 1.380(2) ?
C11 H11 . 0.9500 ?
C11 C12 . 1.385(2) ?
C12 H12 . 0.9500 ?
C12 C13 . 1.387(2) ?
C13 H13 . 0.9500 ?
C13 C14 . 1.384(2) ?
C14 H14 . 0.9500 ?
C15 C16 . 1.389(2) ?
C15 C20 . 1.398(2) ?
C16 H16 . 0.9500 ?
C16 C17 . 1.390(2) ?
C17 H17 . 0.9500 ?
C17 C18 . 1.386(2) ?
C18 C19 . 1.394(2) ?
C19 H19 . 0.9500 ?
C19 C20 . 1.372(2) ?
C20 H20 . 0.9500 ?
C21 H21A . 0.9900 ?
C21 H21B . 0.9900 ?
C21 C22 . 1.502(2) ?
C22 H22A . 0.9800 ?
C22 H22B . 0.9800 ?
C22 H22C . 0.9800 ?

loop_
_geom_hbond_atom_site_label_D
_geom_hbond_atom_site_label_H
_geom_hbond_atom_site_label_A
_geom_hbond_site_symmetry_A
_geom_hbond_distance_DH
_geom_hbond_distance_HA
_geom_hbond_distance_DA
_geom_hbond_angle_DHA
_geom_hbond_publ_flag
C16 H16 O1 . 0.95 2.56 3.068(2) 114 yes
C12 H12 O1 1_545 0.95 2.41 3.279(2) 151 yes
C22 H22A O1 4_575 0.98 2.55 3.462(2) 155 yes

loop_
_geom_torsion_atom_site_label_1
_geom_torsion_atom_site_label_2
_geom_torsion_atom_site_label_3
_geom_torsion_atom_site_label_4
_geom_torsion_site_symmetry_1
_geom_torsion_site_symmetry_2
_geom_torsion_site_symmetry_3
_geom_torsion_site_symmetry_4
_geom_torsion
_geom_torsion_publ_flag
O1 C8 C9 C10 . . . . -7.1(2) ?
O1 C8 C9 C14 . . . . 175.02(14) ?
O2 C18 C19 C20 . . . . -179.23(14) ?
N1 C1 C2 C3 . . . . 8.9(2) ?
N1 C1 C2 C7 . . . . -170.37(14) ?
N1 C1 C8 O1 . . . . -86.83(19) ?
N1 C1 C8 C9 . . . . 95.03(18) ?
N1 C15 C16 C17 . . . . 175.87(14) ?
N1 C15 C20 C19 . . . . -176.97(14) ?
C1 N1 C15 C16 . . . . 61.3(2) ?
C1 N1 C15 C20 . . . . -124.78(16) ?
C1 C2 C3 C4 . . . . -178.13(14) ?
C1 C2 C7 C6 . . . . 176.87(14) ?
C1 C8 C9 C10 . . . . 170.95(13) ?
C1 C8 C9 C14 . . . . -6.9(2) ?
C2 C1 C8 O1 . . . . 94.38(17) ?
C2 C1 C8 C9 . . . . -83.76(17) ?
C2 C3 C4 C5 . . . . 0.8(2) ?
C3 C2 C7 C6 . . . . -2.4(2) ?
C3 C4 C5 C6 . . . . -1.6(2) ?
C4 C5 C6 C7 . . . . 0.4(2) ?
C5 C6 C7 C2 . . . . 1.7(2) ?
C7 C2 C3 C4 . . . . 1.1(2) ?
C8 C1 C2 C3 . . . . -172.28(13) ?
C8 C1 C2 C7 . . . . 8.5(2) ?
C8 C9 C10 C11 . . . . -176.86(14) ?
C8 C9 C14 C13 . . . . 176.21(14) ?
C9 C10 C11 C12 . . . . 0.5(2) ?
C10 C9 C14 C13 . . . . -1.6(2) ?
C10 C11 C12 C13 . . . . -1.5(2) ?
C11 C12 C13 C14 . . . . 0.9(2) ?
C12 C13 C14 C9 . . . . 0.7(2) ?
C14 C9 C10 C11 . . . . 1.0(2) ?
C15 N1 C1 C2 . . . . -178.45(13) ?
C15 N1 C1 C8 . . . . 2.8(2) ?
C15 C16 C17 C18 . . . . 0.2(2) ?
C16 C15 C20 C19 . . . . -2.8(2) ?
C16 C17 C18 O2 . . . . 178.41(14) ?
C16 C17 C18 C19 . . . . -1.6(2) ?
C17 C18 C19 C20 . . . . 0.8(2) ?
C18 O2 C21 C22 . . . . 178.44(13) ?
C18 C19 C20 C15 . . . . 1.4(2) ?
C20 C15 C16 C17 . . . . 2.0(2) ?
C21 O2 C18 C17 . . . . -0.7(2) ?
C21 O2 C18 C19 . . . . 179.29(14) ?
